data_1517245
loop_
_publ_author_name
'Varbanov, Hristo P.'
'G\"oschl, Simone'
'Heffeter, Petra'
'Theiner, Sarah'
'Roller, Alexander'
'Jensen, Frank'
'Jakupec, Michael A.'
'Berger, Walter'
'Galanski, Markus'
'Keppler, Bernhard K.'

_publ_section_title
;
 A Novel Class of Bis- and Tris-Chelate
 Diam(m)inebis(dicarboxylato)platinum(IV) Complexes as Potential
 Anticancer Prodrugs.
;
_journal_issue 15
_journal_name_full 'Journal of medicinal chemistry'
_journal_page_first 6751
_journal_page_last 6764
_journal_paper_doi 10.1021/jm500791c
_journal_volume 57
_journal_year 2014
_chemical_absolute_configuration ad
_chemical_formula_moiety 'C10 H14 N2 O8 Pt, 2(C3 H7 N O)'
_chemical_formula_sum 'C16 H28 N4 O10 Pt'
_chemical_formula_weight 631.51
_chemical_name_systematic
; 
(OC-6-22)-((1R,2R)-diaminocyclohexane)bis(oxalato)platinum(IV) 
;
_space_group_IT_number 19
_symmetry_cell_setting orthorhombic
_symmetry_space_group_name_Hall 'P 2ac 2ab'
_symmetry_space_group_name_H-M 'P 21 21 21'
_atom_sites_solution_hydrogens geom
_atom_sites_solution_primary direct
_atom_sites_solution_secondary difmap
_audit_creation_method SHELXL-97
_cell_angle_alpha 90.00
_cell_angle_beta 90.00
_cell_angle_gamma 90.00
_cell_formula_units_Z 4
_cell_length_a 8.9059(5)
_cell_length_b 11.2218(6)
_cell_length_c 22.0760(11)
_cell_measurement_reflns_used 9887
_cell_measurement_temperature 100(2)
_cell_measurement_theta_max 25.33
_cell_measurement_theta_min 2.46
_cell_volume 2206.3(2)
_computing_cell_refinement 'Bruker SAINT'
_computing_data_collection 'Bruker APEX2'
_computing_data_reduction 'Bruker SAINT'
_computing_molecular_graphics 'Bruker SHELXTL'
_computing_publication_material 'Bruker SHELXTL'
_computing_structure_refinement 'SHELXL-97 (Sheldrick, 2008)'
_computing_structure_solution 'SHELXS-97 (Sheldrick, 2008)'
_diffrn_ambient_temperature 100(2)
_diffrn_measured_fraction_theta_full 0.990
_diffrn_measured_fraction_theta_max 0.990
_diffrn_measurement_device_type 'Bruker D8 VENTURE'
_diffrn_measurement_method '\f and \w scans'
_diffrn_radiation_monochromator graphite
_diffrn_radiation_source 'fine-focus sealed tube'
_diffrn_radiation_type MoK\a
_diffrn_radiation_wavelength 0.71073
_diffrn_reflns_av_R_equivalents 0.0666
_diffrn_reflns_av_sigmaI/netI 0.0511
_diffrn_reflns_limit_h_max 10
_diffrn_reflns_limit_h_min -10
_diffrn_reflns_limit_k_max 12
_diffrn_reflns_limit_k_min -13
_diffrn_reflns_limit_l_max 26
_diffrn_reflns_limit_l_min -23
_diffrn_reflns_number 21870
_diffrn_reflns_theta_full 25.42
_diffrn_reflns_theta_max 25.42
_diffrn_reflns_theta_min 2.04
_exptl_absorpt_coefficient_mu 6.419
_exptl_absorpt_correction_T_max 0.7439
_exptl_absorpt_correction_T_min 0.6446
_exptl_absorpt_correction_type multi-scan
_exptl_absorpt_process_details SADABS
_exptl_crystal_colour colourless
_exptl_crystal_density_diffrn 1.901
_exptl_crystal_density_method 'not measured'
_exptl_crystal_description block
_exptl_crystal_F_000 1240
_exptl_crystal_size_max 0.08
_exptl_crystal_size_mid 0.06
_exptl_crystal_size_min 0.05
_refine_diff_density_max 1.559
_refine_diff_density_min -2.891
_refine_diff_density_rms 0.177
_refine_ls_abs_structure_details 'Flack H D (1983), Acta Cryst. A39, 876-881'
_refine_ls_abs_structure_Flack -0.002(18)
_refine_ls_extinction_method none
_refine_ls_goodness_of_fit_ref 1.098
_refine_ls_hydrogen_treatment mixed
_refine_ls_matrix_type full
_refine_ls_number_parameters 268
_refine_ls_number_reflns 4022
_refine_ls_number_restraints 21
_refine_ls_restrained_S_all 1.095
_refine_ls_R_factor_all 0.0552
_refine_ls_R_factor_gt 0.0472
_refine_ls_shift/su_max 0.000
_refine_ls_shift/su_mean 0.000
_refine_ls_structure_factor_coef Fsqd
_refine_ls_weighting_details 'calc w=1/[\s^2^(Fo^2^)+(0.0354P)^2^+25.8990P] where P=(Fo^2^+2Fc^2^)/3'
_refine_ls_weighting_scheme calc
_refine_ls_wR_factor_gt 0.1056
_refine_ls_wR_factor_ref 0.1087
_reflns_number_gt 3683
_reflns_number_total 4022
_reflns_threshold_expression >2sigma(I)
_cod_data_source_file jm500791c_si_003.cif
_cod_data_source_block hrva142
_cod_depositor_comments 'Adding full bibliography for 1517245--1517246.cif.'
_cod_original_sg_symbol_H-M P212121
_cod_database_code 1517245

loop_
_symmetry_equiv_pos_as_xyz
'x, y, z'
'-x+1/2, -y, z+1/2'
'-x, y+1/2, -z+1/2'
'x+1/2, -y+1/2, -z'

loop_
_atom_site_label
_atom_site_type_symbol
_atom_site_fract_x
_atom_site_fract_y
_atom_site_fract_z
_atom_site_U_iso_or_equiv
_atom_site_adp_type
_atom_site_occupancy
_atom_site_symmetry_multiplicity
_atom_site_calc_flag
_atom_site_refinement_flags
_atom_site_disorder_assembly
_atom_site_disorder_group
Pt1 Pt 0.41353(5) 0.08264(4) 0.182826(19) 0.02601(13) Uani 1 1 d . . .
O6 O 0.4861(8) -0.0869(7) 0.1954(3) 0.0294(17) Uani 1 1 d . . .
O1 O 0.6125(9) 0.1541(7) 0.2087(4) 0.0316(19) Uani 1 1 d . . .
N2 N 0.3161(9) 0.0925(9) 0.2659(4) 0.0240(19) Uani 1 1 d . . .
H2A H 0.3456 0.0290 0.2894 0.029 Uiso 1 1 calc R . .
H2B H 0.3446 0.1617 0.2851 0.029 Uiso 1 1 calc R . .
N1 N 0.2115(11) 0.0171(9) 0.1564(4) 0.029(2) Uani 1 1 d . . .
H1A H 0.1627 0.0718 0.1325 0.035 Uiso 1 1 calc R . .
H1B H 0.2248 -0.0516 0.1343 0.035 Uiso 1 1 calc R . .
O5 O 0.5024(9) 0.0653(7) 0.1005(4) 0.0332(19) Uani 1 1 d . . .
O2 O 0.3540(9) 0.2516(7) 0.1672(4) 0.036(2) Uani 1 1 d . . .
C9 C 0.1510(12) 0.0906(11) 0.2572(5) 0.027(2) Uani 1 1 d . . .
H9 H 0.1192 0.1681 0.2389 0.032 Uiso 1 1 calc R . .
C4 C 0.1194(12) -0.0088(9) 0.2122(5) 0.024(2) Uani 1 1 d . . .
H4 H 0.1554 -0.0856 0.2301 0.028 Uiso 1 1 calc R . .
C8 C 0.0679(12) 0.0739(10) 0.3161(5) 0.032(2) Uani 1 1 d . . .
H8A H 0.0845 0.1438 0.3426 0.038 Uiso 1 1 calc R . .
H8B H 0.1066 0.0024 0.3373 0.038 Uiso 1 1 calc R . .
O3 O 0.4664(11) 0.4290(8) 0.1602(4) 0.048(2) Uani 1 1 d . . .
O4 O 0.7380(12) 0.3220(8) 0.1918(5) 0.052(3) Uani 1 1 d . . .
O8 O 0.6498(10) -0.0632(9) 0.0503(4) 0.049(2) Uani 1 1 d . . .
C7 C -0.1052(14) 0.0587(10) 0.3035(5) 0.037(3) Uani 1 1 d . . .
H7A H -0.1581 0.0405 0.3418 0.045 Uiso 1 1 calc R . .
H7B H -0.1465 0.1340 0.2871 0.045 Uiso 1 1 calc R . .
O7 O 0.6379(9) -0.2136(7) 0.1512(4) 0.035(2) Uani 1 1 d . . .
C13 C 0.5695(14) -0.1209(9) 0.1501(5) 0.026(2) Uani 1 1 d U . .
C12 C 0.5800(16) -0.0361(10) 0.0956(5) 0.034(3) Uani 1 1 d . . .
C11 C 0.4739(15) 0.3233(10) 0.1710(6) 0.035(3) Uani 1 1 d . . .
C10 C 0.6214(14) 0.2646(11) 0.1914(6) 0.040(3) Uani 1 1 d . . .
C5 C -0.0469(13) -0.0202(11) 0.1996(6) 0.034(3) Uani 1 1 d . . .
H5A H -0.0648 -0.0875 0.1715 0.041 Uiso 1 1 calc R . .
H5B H -0.0841 0.0536 0.1801 0.041 Uiso 1 1 calc R . .
C6 C -0.1308(14) -0.0414(11) 0.2584(6) 0.038(3) Uani 1 1 d . . .
H6A H -0.2396 -0.0482 0.2498 0.046 Uiso 1 1 calc R . .
H6B H -0.0971 -0.1176 0.2765 0.046 Uiso 1 1 calc R . .
N3 N 0.9032(14) -0.1929(8) -0.0256(4) 0.037(2) Uani 1 1 d . . .
O9 O 0.7820(13) -0.3240(10) -0.0819(5) 0.059(3) Uani 1 1 d . . .
C15 C 0.900(2) -0.2644(13) 0.0304(6) 0.056(4) Uani 1 1 d . . .
H15A H 0.7970 -0.2888 0.0392 0.084 Uiso 1 1 calc R . .
H15B H 0.9391 -0.2166 0.0641 0.084 Uiso 1 1 calc R . .
H15C H 0.9633 -0.3353 0.0251 0.084 Uiso 1 1 calc R . .
C14 C 0.8426(16) -0.2278(12) -0.0745(7) 0.042(3) Uani 1 1 d . . .
H14 H 0.8446 -0.1747 -0.1080 0.050 Uiso 1 1 calc R . .
C16 C 0.982(2) -0.0796(18) -0.0215(9) 0.079(5) Uani 1 1 d . . .
H16A H 0.9478 -0.0366 0.0146 0.118 Uiso 1 1 calc R . .
H16B H 0.9604 -0.0319 -0.0576 0.118 Uiso 1 1 calc R . .
H16C H 1.0900 -0.0940 -0.0186 0.118 Uiso 1 1 calc R . .
N4A N 0.875(2) 0.2892(12) 0.0421(11) 0.061(2) Uiso 0.60 1 d PD A 1
C17A C 0.981(3) 0.2598(19) 0.0798(13) 0.061(2) Uiso 0.60 1 d PD A 1
H17A H 1.0199 0.3224 0.1040 0.073 Uiso 0.60 1 calc PR A 1
O10A O 1.034(4) 0.1632(18) 0.0877(12) 0.061(2) Uiso 0.60 1 d PD A 1
C19A C 0.818(3) 0.405(2) 0.0385(12) 0.061(2) Uiso 0.60 1 d PD A 1
H19A H 0.8217 0.4447 -0.0010 0.091 Uiso 0.60 1 d PR A 1
H19B H 0.8227 0.4652 0.0707 0.091 Uiso 0.60 1 d PR A 1
H19C H 0.7241 0.3602 0.0420 0.091 Uiso 0.60 1 d PR A 1
C18A C 0.806(3) 0.205(2) 0.0043(12) 0.061(2) Uiso 0.60 1 d PD A 1
H18A H 0.8623 0.1302 0.0060 0.091 Uiso 0.60 1 d PR A 1
H18B H 0.8094 0.2369 -0.0371 0.091 Uiso 0.60 1 d PR A 1
H18C H 0.7017 0.1911 0.0161 0.091 Uiso 0.60 1 d PR A 1
N4B N 0.908(3) 0.3099(18) 0.0524(17) 0.061(2) Uiso 0.40 1 d PD B 2
C17B C 1.023(4) 0.260(3) 0.078(2) 0.061(2) Uiso 0.40 1 d PD B 2
H17B H 1.0940 0.3087 0.0985 0.073 Uiso 0.40 1 calc PR B 2
O10B O 1.043(6) 0.154(3) 0.0771(19) 0.061(2) Uiso 0.40 1 d PD B 2
C18B C 0.782(3) 0.245(3) 0.0343(19) 0.061(2) Uiso 0.40 1 d PD B 2
H18D H 0.6875 0.2893 0.0346 0.091 Uiso 0.40 1 d PR B 2
H18E H 0.7733 0.1755 0.0613 0.091 Uiso 0.40 1 d PR B 2
H18F H 0.8034 0.2173 -0.0070 0.091 Uiso 0.40 1 d PR B 2
C19B C 0.900(5) 0.433(2) 0.0432(17) 0.061(2) Uiso 0.40 1 d PD B 2
H19D H 0.8999 0.4463 -0.0007 0.091 Uiso 0.40 1 d PR B 2
H19E H 0.9763 0.4843 0.0620 0.091 Uiso 0.40 1 d PR B 2
H19F H 0.8013 0.4524 0.0598 0.091 Uiso 0.40 1 d PR B 2

loop_
_atom_site_aniso_label
_atom_site_aniso_U_11
_atom_site_aniso_U_22
_atom_site_aniso_U_33
_atom_site_aniso_U_23
_atom_site_aniso_U_13
_atom_site_aniso_U_12
Pt1 0.0251(2) 0.02209(18) 0.0309(2) -0.0013(2) -0.0013(2) 0.0017(2)
O6 0.034(4) 0.026(4) 0.028(4) -0.001(4) -0.002(3) 0.001(4)
O1 0.021(5) 0.034(4) 0.039(4) -0.002(4) -0.001(4) -0.010(4)
N2 0.026(5) 0.022(5) 0.024(5) -0.009(4) -0.005(4) 0.000(4)
N1 0.030(6) 0.031(5) 0.026(5) -0.004(4) -0.007(4) 0.012(4)
O5 0.035(4) 0.026(4) 0.038(5) 0.004(4) 0.003(4) 0.008(4)
O2 0.044(5) 0.022(4) 0.043(6) 0.002(4) 0.003(4) 0.007(4)
C9 0.028(6) 0.016(5) 0.035(6) -0.003(5) -0.007(5) -0.001(5)
C4 0.015(6) 0.018(5) 0.038(6) -0.002(4) -0.004(5) 0.002(4)
C8 0.031(6) 0.024(5) 0.039(5) -0.010(6) 0.004(6) -0.005(5)
O3 0.080(7) 0.027(5) 0.037(5) -0.005(4) -0.001(4) 0.011(5)
O4 0.055(6) 0.051(5) 0.050(6) -0.008(5) 0.009(6) -0.026(5)
O8 0.051(5) 0.053(6) 0.042(5) 0.006(5) 0.015(4) 0.014(5)
C7 0.036(7) 0.038(7) 0.039(7) 0.004(5) 0.017(6) 0.015(6)
O7 0.039(5) 0.023(4) 0.041(5) 0.000(4) 0.006(4) 0.009(3)
C13 0.026(3) 0.026(3) 0.027(3) -0.0004(10) 0.0000(10) 0.0002(10)
C12 0.036(7) 0.031(5) 0.035(7) -0.003(5) 0.008(7) -0.007(6)
C11 0.051(8) 0.024(6) 0.031(8) -0.005(5) 0.004(6) 0.011(5)
C10 0.046(9) 0.033(6) 0.041(8) -0.007(6) 0.001(6) -0.008(6)
C5 0.025(7) 0.032(6) 0.045(8) -0.009(5) 0.001(5) -0.008(5)
C6 0.027(7) 0.033(6) 0.055(9) -0.001(6) -0.004(6) -0.005(5)
N3 0.040(6) 0.036(5) 0.034(6) -0.007(4) 0.002(6) 0.003(5)
O9 0.058(7) 0.057(6) 0.062(7) -0.027(5) 0.004(6) -0.006(5)
C15 0.070(10) 0.056(8) 0.041(8) 0.006(7) 0.008(8) 0.017(9)
C14 0.039(8) 0.038(8) 0.048(9) -0.008(6) 0.001(6) 0.009(6)
C16 0.071(12) 0.074(11) 0.091(13) 0.002(12) -0.017(10) -0.035(11)

loop_
_atom_type_symbol
_atom_type_description
_atom_type_scat_dispersion_real
_atom_type_scat_dispersion_imag
_atom_type_scat_source
C C 0.0033 0.0016 'International Tables Vol C Tables 4.2.6.8 and 6.1.1.4'
H H 0.0000 0.0000 'International Tables Vol C Tables 4.2.6.8 and 6.1.1.4'
N N 0.0061 0.0033 'International Tables Vol C Tables 4.2.6.8 and 6.1.1.4'
O O 0.0106 0.0060 'International Tables Vol C Tables 4.2.6.8 and 6.1.1.4'
Pt Pt -1.7033 8.3905 'International Tables Vol C Tables 4.2.6.8 and 6.1.1.4'

loop_
_geom_angle_atom_site_label_1
_geom_angle_atom_site_label_2
_geom_angle_atom_site_label_3
_geom_angle
O5 Pt1 O2 92.3(3)
O5 Pt1 O1 87.0(3)
O2 Pt1 O1 84.6(3)
O5 Pt1 O6 84.7(3)
O2 Pt1 O6 176.3(3)
O1 Pt1 O6 93.1(3)
O5 Pt1 N1 93.1(4)
O2 Pt1 N1 93.4(4)
O1 Pt1 N1 178.0(4)
O6 Pt1 N1 88.9(3)
O5 Pt1 N2 176.9(4)
O2 Pt1 N2 89.5(4)
O1 Pt1 N2 95.6(3)
O6 Pt1 N2 93.6(3)
N1 Pt1 N2 84.3(4)
C13 O6 Pt1 110.5(6)
C10 O1 Pt1 110.4(8)
C9 N2 Pt1 107.8(6)
C9 N2 H2A 110.1
Pt1 N2 H2A 110.1
C9 N2 H2B 110.1
Pt1 N2 H2B 110.1
H2A N2 H2B 108.5
C4 N1 Pt1 108.6(6)
C4 N1 H1A 110.0
Pt1 N1 H1A 110.0
C4 N1 H1B 110.0
Pt1 N1 H1B 110.0
H1A N1 H1B 108.4
C12 O5 Pt1 111.2(7)
C11 O2 Pt1 110.3(7)
N2 C9 C8 112.2(9)
N2 C9 C4 106.1(9)
C8 C9 C4 112.4(9)
N2 C9 H9 108.7
C8 C9 H9 108.7
C4 C9 H9 108.7
N1 C4 C5 113.5(9)
N1 C4 C9 107.0(8)
C5 C4 C9 111.3(9)
N1 C4 H4 108.3
C5 C4 H4 108.3
C9 C4 H4 108.3
C9 C8 C7 109.9(9)
C9 C8 H8A 109.7
C7 C8 H8A 109.7
C9 C8 H8B 109.7
C7 C8 H8B 109.7
H8A C8 H8B 108.2
C6 C7 C8 110.1(9)
C6 C7 H7A 109.6
C8 C7 H7A 109.6
C6 C7 H7B 109.6
C8 C7 H7B 109.6
H7A C7 H7B 108.2
O7 C13 O6 121.7(10)
O7 C13 C12 121.3(11)
O6 C13 C12 117.0(9)
O8 C12 O5 122.9(11)
O8 C12 C13 121.3(11)
O5 C12 C13 115.7(10)
O3 C11 O2 122.1(12)
O3 C11 C10 121.6(12)
O2 C11 C10 116.2(10)
O4 C10 O1 123.5(12)
O4 C10 C11 120.2(12)
O1 C10 C11 116.3(10)
C4 C5 C6 109.8(10)
C4 C5 H5A 109.7
C6 C5 H5A 109.7
C4 C5 H5B 109.7
C6 C5 H5B 109.7
H5A C5 H5B 108.2
C7 C6 C5 111.8(10)
C7 C6 H6A 109.3
C5 C6 H6A 109.3
C7 C6 H6B 109.3
C5 C6 H6B 109.3
H6A C6 H6B 107.9
C14 N3 C16 121.9(13)
C14 N3 C15 122.5(12)
C16 N3 C15 115.5(12)
N3 C15 H15A 109.5
N3 C15 H15B 109.5
H15A C15 H15B 109.5
N3 C15 H15C 109.5
H15A C15 H15C 109.5
H15B C15 H15C 109.5
O9 C14 N3 125.2(15)
O9 C14 H14 117.4
N3 C14 H14 117.4
N3 C16 H16A 109.5
N3 C16 H16B 109.5
H16A C16 H16B 109.5
N3 C16 H16C 109.5
H16A C16 H16C 109.5
H16B C16 H16C 109.5
C17A N4A C19A 122.3(10)
C17A N4A C18A 121.8(10)
C19A N4A C18A 115.8(18)
C17A N4A H18F 129.5
C19A N4A H18F 108.0
C18A N4A H18F 10.6
O10A C17A N4A 128(2)
O10A C17A H17A 116.1
N4A C17A H17A 116.1
N4A C19A H19A 117.3
N4A C19A H19B 125.7
H19A C19A H19B 109.5
N4A C19A H19C 79.9
H19A C19A H19C 109.5
H19B C19A H19C 109.5
N4A C19A H19D 100.1
H19A C19A H19D 34.7
H19B C19A H19D 103.2
H19C C19A H19D 139.4
N4A C19A H19F 136.0
H19A C19A H19F 104.7
H19B C19A H19F 15.1
H19C C19A H19F 98.7
H19D C19A H19F 107.8
N4A C18A H18A 109.5
N4A C18A H18B 107.5
H18A C18A H18B 109.5
N4A C18A H18C 111.4
H18A C18A H18C 109.5
H18B C18A H18C 109.5
N4A C18A H18D 68.6
H18A C18A H18D 147.6
H18B C18A H18D 101.5
H18C C18A H18D 48.9
N4A C18A H18E 72.7
H18A C18A H18E 81.9
H18B C18A H18E 167.2
H18C C18A H18E 60.0
H18D C18A H18E 66.4
N4A C18A H18F 104.1
H18A C18A H18F 119.2
H18B C18A H18F 9.9
H18C C18A H18F 102.9
H18D C18A H18F 91.6
H18E C18A H18F 157.6
C17B N4B C19B 122.0(11)
C17B N4B C18B 122.0(10)
C19B N4B C18B 116.0(19)
O10B C17B N4B 122(4)
O10B C17B H17B 118.8
N4B C17B H17B 118.8
N4B C18B H19C 77.0
N4B C18B H18C 170.7
H19C C18B H18C 109.5
N4B C18B H18D 114.7
H19C C18B H18D 38.0
H18C C18B H18D 72.6
N4B C18B H18E 107.7
H19C C18B H18E 128.8
H18C C18B H18E 73.7
H18D C18B H18E 109.5
N4B C18B H18F 105.8
H19C C18B H18F 118.2
H18C C18B H18F 65.5
H18D C18B H18F 109.5
H18E C18B H18F 109.5
N4B C19B H19A 104.6
N4B C19B H19B 107.7
H19A C19B H19B 93.0
N4B C19B H19D 107.1
H19A C19B H19D 35.2
H19B C19B H19D 123.3
N4B C19B H19E 118.9
H19A C19B H19E 132.8
H19B C19B H19E 90.5
H19D C19B H19E 109.5
N4B C19B H19F 102.0
H19A C19B H19F 75.9
H19B C19B H19F 19.8
H19D C19B H19F 109.5
H19E C19B H19F 109.5

loop_
_geom_bond_atom_site_label_1
_geom_bond_atom_site_label_2
_geom_bond_distance
Pt1 O5 1.993(8)
Pt1 O2 1.999(8)
Pt1 O1 2.027(8)
Pt1 O6 2.028(8)
Pt1 N1 2.029(10)
Pt1 N2 2.032(8)
O6 C13 1.305(13)
O1 C10 1.300(15)
N2 C9 1.484(13)
N2 H2A 0.9200
N2 H2B 0.9200
N1 C4 1.507(14)
N1 H1A 0.9200
N1 H1B 0.9200
O5 C12 1.335(15)
O2 C11 1.340(15)
C9 C8 1.508(16)
C9 C4 1.522(15)
C9 H9 1.0000
C4 C5 1.512(16)
C4 H4 1.0000
C8 C7 1.575(16)
C8 H8A 0.9900
C8 H8B 0.9900
O3 C11 1.211(15)
O4 C10 1.222(15)
O8 C12 1.216(15)
C7 C6 1.517(17)
C7 H7A 0.9900
C7 H7B 0.9900
O7 C13 1.205(13)
C13 C12 1.537(15)
C11 C10 1.537(18)
C5 C6 1.518(17)
C5 H5A 0.9900
C5 H5B 0.9900
C6 H6A 0.9900
C6 H6B 0.9900
N3 C14 1.268(17)
N3 C16 1.45(2)
N3 C15 1.475(16)
O9 C14 1.218(17)
C15 H15A 0.9800
C15 H15B 0.9800
C15 H15C 0.9800
C14 H14 0.9500
C16 H16A 0.9800
C16 H16B 0.9800
C16 H16C 0.9800
N4A C17A 1.30(2)
N4A C19A 1.398(17)
N4A C18A 1.399(17)
C17A O10A 1.20(2)
C17A H17A 0.9500
C19A H19A 0.9800
C19A H19B 0.9800
C19A H19C 0.9800
C18A H18A 0.9800
C18A H18B 0.9800
C18A H18C 0.9800
N4B C17B 1.30(2)
N4B C19B 1.398(17)
N4B C18B 1.399(17)
C17B O10B 1.20(2)
C17B H17B 0.9500
C18B H18C 1.0157
C18B H18D 0.9800
C18B H18E 0.9800
C18B H18F 0.9800
C19B H19A 1.2081
C19B H19B 0.9890
C19B H19D 0.9800
C19B H19E 0.9800
C19B H19F 0.9800

loop_
_geom_torsion_atom_site_label_1
_geom_torsion_atom_site_label_2
_geom_torsion_atom_site_label_3
_geom_torsion_atom_site_label_4
_geom_torsion
O5 Pt1 O6 C13 8.2(7)
O2 Pt1 O6 C13 -28(5)
O1 Pt1 O6 C13 -78.6(7)
N1 Pt1 O6 C13 101.4(7)
N2 Pt1 O6 C13 -174.4(7)
O5 Pt1 O1 C10 78.9(8)
O2 Pt1 O1 C10 -13.7(8)
O6 Pt1 O1 C10 163.4(8)
N1 Pt1 O1 C10 -16(11)
N2 Pt1 O1 C10 -102.6(8)
O5 Pt1 N2 C9 -52(7)
O2 Pt1 N2 C9 73.6(8)
O1 Pt1 N2 C9 158.1(7)
O6 Pt1 N2 C9 -108.4(8)
N1 Pt1 N2 C9 -19.9(8)
O5 Pt1 N1 C4 167.7(7)
O2 Pt1 N1 C4 -99.8(7)
O1 Pt1 N1 C4 -97(10)
O6 Pt1 N1 C4 83.1(7)
N2 Pt1 N1 C4 -10.6(7)
O2 Pt1 O5 C12 169.9(8)
O1 Pt1 O5 C12 85.4(8)
O6 Pt1 O5 C12 -8.0(8)
N1 Pt1 O5 C12 -96.6(8)
N2 Pt1 O5 C12 -64(7)
O5 Pt1 O2 C11 -76.8(8)
O1 Pt1 O2 C11 10.0(7)
O6 Pt1 O2 C11 -41(5)
N1 Pt1 O2 C11 -170.0(8)
N2 Pt1 O2 C11 105.7(8)
Pt1 N2 C9 C8 169.0(7)
Pt1 N2 C9 C4 45.9(10)
Pt1 N1 C4 C5 161.6(7)
Pt1 N1 C4 C9 38.4(9)
N2 C9 C4 N1 -55.6(11)
C8 C9 C4 N1 -178.6(9)
N2 C9 C4 C5 179.8(10)
C8 C9 C4 C5 56.8(13)
N2 C9 C8 C7 -173.9(9)
C4 C9 C8 C7 -54.4(12)
C9 C8 C7 C6 54.2(12)
Pt1 O6 C13 O7 171.7(9)
Pt1 O6 C13 C12 -6.8(12)
Pt1 O5 C12 O8 -176.6(11)
Pt1 O5 C12 C13 6.5(13)
O7 C13 C12 O8 5(2)
O6 C13 C12 O8 -176.6(12)
O7 C13 C12 O5 -178.2(11)
O6 C13 C12 O5 0.4(16)
Pt1 O2 C11 O3 176.3(9)
Pt1 O2 C11 C10 -5.3(12)
Pt1 O1 C10 O4 -166.9(11)
Pt1 O1 C10 C11 14.3(13)
O3 C11 C10 O4 -6.8(19)
O2 C11 C10 O4 174.7(12)
O3 C11 C10 O1 172.0(11)
O2 C11 C10 O1 -6.5(16)
N1 C4 C5 C6 -177.8(9)
C9 C4 C5 C6 -57.1(13)
C8 C7 C6 C5 -57.0(13)
C4 C5 C6 C7 58.6(13)
C16 N3 C14 O9 176.0(15)
C15 N3 C14 O9 -3(2)
C19A N4A C17A O10A 178(3)
C18A N4A C17A O10A 1(5)
C19B N4B C17B O10B -167(5)
C18B N4B C17B O10B 15(7)
